data_7055673
loop_
_publ_author_name
'Zhang, Yong-Po'
'Ma, Zhong-Ying'
'Gao, Chun-Yan'
'Qiao, Xin'
'Tian, Jin-Lei'
'Gu, Wen'
'Liu, Xin'
'Xu, Jing-Yuan'
'Zhao, Jin-Zhong'
'Yan, Shi-Ping'

_publ_section_title
;
 Two dpa-based zinc(ii) complexes as potential anticancer agents: nuclease
 activity, cytotoxicity and apoptosis studies
;
_journal_issue 9
_journal_name_full 'New J. Chem.'
_journal_page_first 7513
_journal_paper_doi 10.1039/C6NJ00346J
_journal_volume 40
_journal_year 2016
_chemical_formula_moiety 'C19 H16 N3, Cl, 1.5(H2 O)'
_chemical_formula_sum 'C19 H19 Cl N3 O1.5'
_chemical_formula_weight 348.82
_chemical_name_systematic
;
?
;
_space_group_IT_number 2
_symmetry_cell_setting triclinic
_symmetry_space_group_name_Hall '-P 1'
_symmetry_space_group_name_H-M 'P -1'
_atom_sites_solution_hydrogens geom
_atom_sites_solution_primary direct
_atom_sites_solution_secondary difmap
_audit_creation_method SHELXL-97
_audit_update_record
;
2012-01-05 deposited with the CCDC.
2016-06-30 downloaded from the CCDC.
;
_cell_angle_alpha 89.36(3)
_cell_angle_beta 87.62(3)
_cell_angle_gamma 78.82(3)
_cell_formula_units_Z 4
_cell_length_a 11.813(2)
_cell_length_b 12.191(2)
_cell_length_c 13.301(3)
_cell_measurement_temperature 293(2)
_cell_volume 1877.5(6)
_computing_cell_refinement 'Bruker XSCANS'
_computing_data_collection 'Bruker XSCANS'
_computing_data_reduction 'Bruker SHELXTL'
_computing_molecular_graphics 'Bruker SHELXTL'
_computing_publication_material 'Bruker SHELXTL'
_computing_structure_refinement 'SHELXL-97 (Sheldrick, 1997)'
_computing_structure_solution 'SHELXS-97 (Sheldrick, 1990)'
_diffrn_ambient_temperature 293(2)
_diffrn_measured_fraction_theta_full 0.977
_diffrn_measured_fraction_theta_max 0.977
_diffrn_measurement_device_type 'Bruker P4'
_diffrn_measurement_method '\w scans'
_diffrn_radiation_monochromator graphite
_diffrn_radiation_source 'fine-focus sealed tube'
_diffrn_radiation_type MoK\a
_diffrn_radiation_wavelength 0.71073
_diffrn_reflns_av_R_equivalents 0.0344
_diffrn_reflns_av_sigmaI/netI 0.0605
_diffrn_reflns_limit_h_max 14
_diffrn_reflns_limit_h_min -14
_diffrn_reflns_limit_k_max 14
_diffrn_reflns_limit_k_min -14
_diffrn_reflns_limit_l_max 15
_diffrn_reflns_limit_l_min -15
_diffrn_reflns_number 10570
_diffrn_reflns_theta_full 25.01
_diffrn_reflns_theta_max 25.01
_diffrn_reflns_theta_min 3.05
_exptl_absorpt_coefficient_mu 0.216
_exptl_absorpt_correction_T_max 0.958
_exptl_absorpt_correction_T_min 0.937
_exptl_absorpt_correction_type multi-scan
_exptl_crystal_colour yellow
_exptl_crystal_density_diffrn 1.234
_exptl_crystal_density_method 'not measured'
_exptl_crystal_F_000 732
_exptl_crystal_size_max 0.4
_exptl_crystal_size_mid 0.25
_exptl_crystal_size_min 0.2
_refine_diff_density_max 0.377
_refine_diff_density_min -0.327
_refine_diff_density_rms 0.055
_refine_ls_extinction_method none
_refine_ls_goodness_of_fit_ref 1.124
_refine_ls_hydrogen_treatment CONTR
_refine_ls_matrix_type full
_refine_ls_number_parameters 444
_refine_ls_number_reflns 6476
_refine_ls_number_restraints 0
_refine_ls_restrained_S_all 1.124
_refine_ls_R_factor_all 0.1165
_refine_ls_R_factor_gt 0.0805
_refine_ls_shift/su_max 0.000
_refine_ls_shift/su_mean 0.000
_refine_ls_structure_factor_coef Fsqd
_refine_ls_weighting_details 'calc w=1/[\s^2^(Fo^2^)+(0.0979P)^2^+0.5054P] where P=(Fo^2^+2Fc^2^)/3'
_refine_ls_weighting_scheme calc
_refine_ls_wR_factor_gt 0.1949
_refine_ls_wR_factor_ref 0.2168
_reflns_number_gt 4501
_reflns_number_total 6627
_reflns_threshold_expression >2sigma(I)
_cod_data_source_file c6nj00346j2.cif
_cod_data_source_block L9
_cod_depositor_comments
;
The following automatic conversions were performed:

'_symmetry_cell_setting' value 'Triclinic' changed to 'triclinic'
according to
/usr/data/users/saulius/crontab/automatic-downloads/rss-feeds/RSC/lib/dictionaries/cif_core.dic
dictionary named 'cif_core.dic' version 2.4.2 from 2011-04-26.

Automatic conversion script
Id: cif_fix_values 4268 2015-11-12 08:31:59Z antanas 

 Adding full bibliography for 7055671--7055673.cif.

2017-03-09
Z value and formula fixed to values more according to usual
chemical conventions.                 miguel
;
_cod_original_formula_sum 'C38 H38 Cl2 N6 O3'
_cod_original_formula_weight 697.64
_cod_original_formula_moiety 'C38 H38 Cl2 N6 O3'
_cod_original_formula_units_Z 2
_cod_original_cell_volume 1877.5(7)
_cod_original_sg_symbol_H-M P-1
_cod_database_code 7055673

loop_
_symmetry_equiv_pos_as_xyz
'x, y, z'
'-x, -y, -z'

loop_
_atom_site_label
_atom_site_type_symbol
_atom_site_fract_x
_atom_site_fract_y
_atom_site_fract_z
_atom_site_U_iso_or_equiv
_atom_site_adp_type
_atom_site_occupancy
_atom_site_symmetry_multiplicity
_atom_site_calc_flag
_atom_site_refinement_flags
O3 O 0.0113(3) 0.7324(3) 0.9484(3) 0.1047(12) Uani 1 1 d .
N6 N 0.1617(3) -0.0833(2) 0.4527(2) 0.0494(8) Uani 1 1 d .
N3 N 0.3393(3) 0.5038(2) 0.1485(2) 0.0502(8) Uani 1 1 d .
N5 N 0.2122(2) -0.0003(2) 0.2731(2) 0.0477(7) Uani 1 1 d .
N2 N 0.5571(3) 0.5498(2) 0.1285(2) 0.0503(8) Uani 1 1 d .
C24 C 0.2709(3) 0.1589(3) 0.4712(3) 0.0433(8) Uani 1 1 d .
N1 N 0.3764(3) 0.7191(2) 0.2001(2) 0.0521(8) Uani 1 1 d .
C28 C 0.3111(3) 0.0348(3) 0.2522(3) 0.0462(9) Uani 1 1 d .
N4 N 0.3285(3) 0.0542(2) 0.4368(2) 0.0470(7) Uani 1 1 d .
C25 C 0.2285(3) 0.1757(3) 0.5705(3) 0.0532(10) Uani 1 1 d .
H25 H 0.2356 0.1146 0.6138 0.064 Uiso 1 1 calc R
C5 C 0.3927(3) 0.6979(3) 0.3027(3) 0.0451(9) Uani 1 1 d .
C33 C 0.3426(3) -0.0407(3) 0.5053(3) 0.0544(10) Uani 1 1 d .
H33A H 0.3715 -0.0190 0.5678 0.065 Uiso 1 1 calc R
H33B H 0.4004 -0.1006 0.4762 0.065 Uiso 1 1 calc R
C23 C 0.2528(3) 0.2527(3) 0.4085(3) 0.0488(9) Uani 1 1 d .
H23 H 0.2764 0.2457 0.3409 0.059 Uiso 1 1 calc R
C9 C 0.5748(4) 0.6571(3) 0.1258(3) 0.0509(10) Uani 1 1 d .
C19 C 0.3212(4) 0.3987(3) 0.1470(3) 0.0561(10) Uani 1 1 d .
H19 H 0.3848 0.3402 0.1438 0.067 Uiso 1 1 calc R
C4 C 0.4953(3) 0.7083(3) 0.3459(3) 0.0545(10) Uani 1 1 d .
H4 H 0.5529 0.7322 0.3065 0.065 Uiso 1 1 calc R
C27 C 0.3882(3) 0.0423(3) 0.3393(3) 0.0521(9) Uani 1 1 d .
H27A H 0.4480 -0.0246 0.3399 0.063 Uiso 1 1 calc R
H27B H 0.4258 0.1056 0.3280 0.063 Uiso 1 1 calc R
C22 C 0.1999(3) 0.3563(3) 0.4465(3) 0.0535(10) Uani 1 1 d .
H22 H 0.1895 0.4175 0.4032 0.064 Uiso 1 1 calc R
C26 C 0.1768(4) 0.2787(3) 0.6063(3) 0.0576(10) Uani 1 1 d .
H26 H 0.1510 0.2858 0.6734 0.069 Uiso 1 1 calc R
C15 C 0.2470(3) 0.5873(3) 0.1547(3) 0.0519(10) Uani 1 1 d .
C32 C 0.1413(4) -0.0110(3) 0.1996(3) 0.0578(10) Uani 1 1 d .
H32 H 0.0723 -0.0343 0.2158 0.069 Uiso 1 1 calc R
C29 C 0.3417(4) 0.0576(3) 0.1538(3) 0.0583(10) Uani 1 1 d .
H29 H 0.4105 0.0816 0.1385 0.070 Uiso 1 1 calc R
C12 C 0.7572(4) 0.4800(4) 0.1042(3) 0.0639(11) Uani 1 1 d .
H12 H 0.8186 0.4198 0.0963 0.077 Uiso 1 1 calc R
C16 C 0.1365(3) 0.5683(3) 0.1595(3) 0.0610(11) Uani 1 1 d .
H16 H 0.0739 0.6277 0.1644 0.073 Uiso 1 1 calc R
C7 C 0.3277(4) 0.6404(3) 0.4649(3) 0.0620(11) Uani 1 1 d .
H7 H 0.2698 0.6183 0.5051 0.074 Uiso 1 1 calc R
C14 C 0.2699(4) 0.7070(3) 0.1570(3) 0.0625(11) Uani 1 1 d .
H14A H 0.2693 0.7355 0.0886 0.075 Uiso 1 1 calc R
H14B H 0.2066 0.7534 0.1948 0.075 Uiso 1 1 calc R
C34 C 0.2331(3) -0.0846(3) 0.5287(3) 0.0486(9) Uani 1 1 d .
C3 C 0.5128(4) 0.6838(3) 0.4459(3) 0.0614(11) Uani 1 1 d .
H3 H 0.5824 0.6914 0.4726 0.074 Uiso 1 1 calc R
C17 C 0.1192(4) 0.4594(4) 0.1568(3) 0.0671(12) Uani 1 1 d .
H17 H 0.0448 0.4446 0.1594 0.081 Uiso 1 1 calc R
C6 C 0.3078(3) 0.6637(3) 0.3652(3) 0.0578(10) Uani 1 1 d .
H6 H 0.2377 0.6568 0.3391 0.069 Uiso 1 1 calc R
C21 C 0.1620(3) 0.3726(3) 0.5454(3) 0.0558(10) Uani 1 1 d .
C38 C 0.0674(3) -0.1290(3) 0.4664(3) 0.0601(11) Uani 1 1 d .
H38 H 0.0183 -0.1281 0.4134 0.072 Uiso 1 1 calc R
C13 C 0.6467(4) 0.4631(3) 0.1190(3) 0.0567(10) Uani 1 1 d .
H13 H 0.6332 0.3904 0.1226 0.068 Uiso 1 1 calc R
C8 C 0.4694(4) 0.7490(3) 0.1382(3) 0.0603(11) Uani 1 1 d .
H8A H 0.4921 0.8135 0.1676 0.072 Uiso 1 1 calc R
H8B H 0.4408 0.7708 0.0722 0.072 Uiso 1 1 calc R
C35 C 0.2101(4) -0.1291(3) 0.6211(3) 0.0611(11) Uani 1 1 d .
H35 H 0.2594 -0.1277 0.6737 0.073 Uiso 1 1 calc R
C2 C 0.4301(4) 0.6483(3) 0.5079(3) 0.0589(11) Uani 1 1 d .
C18 C 0.2127(4) 0.3741(3) 0.1502(3) 0.0613(11) Uani 1 1 d .
H18 H 0.2030 0.3003 0.1480 0.074 Uiso 1 1 calc R
C11 C 0.7757(4) 0.5879(4) 0.1011(3) 0.0699(12) Uani 1 1 d .
H11 H 0.8503 0.6012 0.0914 0.084 Uiso 1 1 calc R
C20 C 0.1087(4) 0.4863(4) 0.5881(4) 0.0817(15) Uani 1 1 d .
H20A H 0.0916 0.5390 0.5340 0.123 Uiso 1 1 calc R
H20B H 0.1619 0.5105 0.6314 0.123 Uiso 1 1 calc R
H20C H 0.0387 0.4815 0.6258 0.123 Uiso 1 1 calc R
C31 C 0.1670(4) 0.0112(4) 0.1016(4) 0.0683(12) Uani 1 1 d .
H31 H 0.1162 0.0040 0.0516 0.082 Uiso 1 1 calc R
C30 C 0.2683(4) 0.0441(3) 0.0785(3) 0.0687(12) Uani 1 1 d .
H30 H 0.2885 0.0577 0.0119 0.082 Uiso 1 1 calc R
C10 C 0.6838(4) 0.6762(4) 0.1124(3) 0.0638(11) Uani 1 1 d .
H10 H 0.6966 0.7491 0.1109 0.077 Uiso 1 1 calc R
C36 C 0.1129(4) -0.1758(3) 0.6349(4) 0.0711(13) Uani 1 1 d .
H36 H 0.0959 -0.2063 0.6969 0.085 Uiso 1 1 calc R
C37 C 0.0414(4) -0.1768(3) 0.5557(4) 0.0704(13) Uani 1 1 d .
H37 H -0.0235 -0.2093 0.5629 0.084 Uiso 1 1 calc R
C1 C 0.4509(5) 0.6202(4) 0.6175(3) 0.0835(14) Uani 1 1 d .
H1A H 0.4293 0.6869 0.6571 0.125 Uiso 1 1 calc R
H1B H 0.5312 0.5893 0.6253 0.125 Uiso 1 1 calc R
H1C H 0.4054 0.5666 0.6396 0.125 Uiso 1 1 calc R
Cl1 Cl 0.59313(10) 0.18904(8) 0.12545(10) 0.0753(4) Uani 1 1 d .
Cl2 Cl 0.90968(10) 0.84831(10) 0.16104(10) 0.0784(4) Uani 1 1 d .
O2 O 0.1389(3) 0.8886(3) 0.8741(3) 0.0861(10) Uani 1 1 d .
O1 O 0.6409(2) 0.9431(2) 0.2121(2) 0.0758(9) Uani 1 1 d .

loop_
_atom_site_aniso_label
_atom_site_aniso_U_11
_atom_site_aniso_U_22
_atom_site_aniso_U_33
_atom_site_aniso_U_23
_atom_site_aniso_U_13
_atom_site_aniso_U_12
O3 0.110(3) 0.067(2) 0.136(4) -0.009(2) -0.003(3) -0.017(2)
N6 0.0454(17) 0.0477(17) 0.056(2) -0.0029(14) -0.0102(15) -0.0099(14)
N3 0.0512(18) 0.0429(17) 0.052(2) -0.0004(14) -0.0088(15) 0.0025(15)
N5 0.0425(17) 0.0496(17) 0.052(2) -0.0058(14) -0.0157(15) -0.0088(14)
N2 0.063(2) 0.0420(17) 0.0439(19) -0.0009(13) -0.0051(15) -0.0043(15)
C24 0.044(2) 0.052(2) 0.039(2) 0.0007(16) -0.0102(16) -0.0189(17)
N1 0.057(2) 0.0455(17) 0.052(2) -0.0026(14) -0.0098(16) -0.0054(15)
C28 0.045(2) 0.0403(19) 0.049(2) -0.0074(16) -0.0074(17) 0.0024(16)
N4 0.0507(18) 0.0477(17) 0.0435(19) -0.0021(14) -0.0064(14) -0.0106(15)
C25 0.069(3) 0.054(2) 0.041(2) 0.0046(17) -0.0106(19) -0.023(2)
C5 0.047(2) 0.0377(18) 0.048(2) -0.0092(15) -0.0020(17) -0.0023(16)
C33 0.050(2) 0.052(2) 0.061(3) 0.0045(18) -0.0171(19) -0.0064(18)
C23 0.051(2) 0.060(2) 0.038(2) 0.0036(17) -0.0077(17) -0.0155(19)
C9 0.069(3) 0.044(2) 0.040(2) 0.0006(16) 0.0004(19) -0.0099(19)
C19 0.060(3) 0.050(2) 0.056(3) -0.0014(18) -0.012(2) -0.0031(19)
C4 0.056(2) 0.058(2) 0.053(3) -0.0100(18) -0.0001(19) -0.0181(19)
C27 0.042(2) 0.060(2) 0.055(3) -0.0077(18) -0.0081(18) -0.0088(18)
C22 0.058(2) 0.049(2) 0.055(3) 0.0075(18) -0.008(2) -0.0135(19)
C26 0.071(3) 0.061(3) 0.044(2) -0.0080(19) 0.003(2) -0.021(2)
C15 0.055(2) 0.050(2) 0.047(2) -0.0028(17) -0.0151(18) 0.0023(19)
C32 0.056(2) 0.059(2) 0.061(3) -0.002(2) -0.025(2) -0.014(2)
C29 0.063(3) 0.056(2) 0.054(3) -0.0007(19) -0.001(2) -0.007(2)
C12 0.057(3) 0.065(3) 0.067(3) -0.006(2) -0.003(2) -0.004(2)
C16 0.048(2) 0.061(3) 0.068(3) -0.002(2) -0.015(2) 0.007(2)
C7 0.067(3) 0.066(3) 0.056(3) -0.010(2) 0.013(2) -0.023(2)
C14 0.067(3) 0.048(2) 0.068(3) -0.0003(19) -0.019(2) 0.003(2)
C34 0.054(2) 0.0368(19) 0.053(2) -0.0073(16) -0.0103(19) -0.0024(17)
C3 0.058(2) 0.063(3) 0.064(3) -0.013(2) -0.013(2) -0.010(2)
C17 0.055(3) 0.074(3) 0.072(3) -0.001(2) -0.013(2) -0.011(2)
C6 0.054(2) 0.061(2) 0.058(3) -0.014(2) 0.001(2) -0.010(2)
C21 0.052(2) 0.054(2) 0.061(3) -0.0040(19) 0.001(2) -0.0135(19)
C38 0.050(2) 0.058(2) 0.074(3) -0.002(2) -0.006(2) -0.011(2)
C13 0.064(3) 0.048(2) 0.055(3) -0.0029(18) -0.004(2) -0.003(2)
C8 0.079(3) 0.044(2) 0.055(3) 0.0057(18) 0.000(2) -0.006(2)
C35 0.075(3) 0.054(2) 0.054(3) -0.0045(19) -0.007(2) -0.010(2)
C2 0.075(3) 0.051(2) 0.049(3) -0.0098(18) -0.001(2) -0.006(2)
C18 0.068(3) 0.059(2) 0.058(3) 0.002(2) -0.010(2) -0.014(2)
C11 0.062(3) 0.081(3) 0.070(3) 0.001(2) 0.001(2) -0.023(3)
C20 0.087(4) 0.060(3) 0.094(4) -0.018(2) 0.014(3) -0.008(3)
C31 0.077(3) 0.066(3) 0.062(3) 0.000(2) -0.028(2) -0.009(2)
C30 0.096(4) 0.064(3) 0.042(3) 0.000(2) -0.012(2) -0.004(3)
C10 0.081(3) 0.057(2) 0.057(3) 0.0010(19) 0.005(2) -0.025(2)
C36 0.085(3) 0.060(3) 0.068(3) -0.001(2) 0.008(3) -0.015(2)
C37 0.062(3) 0.064(3) 0.088(4) -0.001(2) 0.005(3) -0.020(2)
C1 0.108(4) 0.084(3) 0.056(3) -0.001(2) -0.007(3) -0.012(3)
Cl1 0.0713(7) 0.0498(6) 0.1028(10) 0.0070(6) -0.0167(7) -0.0048(5)
Cl2 0.0612(7) 0.0819(8) 0.0927(10) 0.0162(6) 0.0012(6) -0.0171(6)
O2 0.079(2) 0.105(2) 0.080(2) -0.0005(18) 0.0017(18) -0.0310(19)
O1 0.0654(19) 0.0708(19) 0.091(2) 0.0180(16) -0.0045(17) -0.0143(16)

loop_
_atom_type_symbol
_atom_type_description
_atom_type_scat_dispersion_real
_atom_type_scat_dispersion_imag
_atom_type_scat_source
C C 0.0033 0.0016 'International Tables Vol C Tables 4.2.6.8 and 6.1.1.4'
H H 0.0000 0.0000 'International Tables Vol C Tables 4.2.6.8 and 6.1.1.4'
N N 0.0061 0.0033 'International Tables Vol C Tables 4.2.6.8 and 6.1.1.4'
O O 0.0106 0.0060 'International Tables Vol C Tables 4.2.6.8 and 6.1.1.4'
Cl Cl 0.1484 0.1585 'International Tables Vol C Tables 4.2.6.8 and 6.1.1.4'

loop_
_geom_angle_atom_site_label_1
_geom_angle_atom_site_label_2
_geom_angle_atom_site_label_3
_geom_angle
C34 N6 C38 119.3(3)
C19 N3 C15 118.1(3)
C32 N5 C28 120.3(3)
C13 N2 C9 120.6(3)
C25 C24 C23 116.2(3)
C25 C24 N4 121.9(3)
C23 C24 N4 122.0(3)
C5 N1 C14 119.9(3)
C5 N1 C8 119.1(3)
C14 N1 C8 120.9(3)
N5 C28 C29 120.0(4)
N5 C28 C27 117.2(3)
C29 C28 C27 122.8(3)
C24 N4 C27 120.8(3)
C24 N4 C33 119.3(3)
C27 N4 C33 119.2(3)
C26 C25 C24 122.4(3)
C4 C5 C6 117.5(4)
C4 C5 N1 120.9(3)
C6 C5 N1 121.5(3)
N4 C33 C34 114.3(3)
C22 C23 C24 120.3(3)
C10 C9 N2 119.4(4)
C10 C9 C8 123.6(3)
N2 C9 C8 117.0(3)
N3 C19 C18 122.6(4)
C3 C4 C5 120.9(4)
N4 C27 C28 114.4(3)
C21 C22 C23 123.0(3)
C25 C26 C21 121.7(4)
N3 C15 C16 122.2(4)
N3 C15 C14 117.2(3)
C16 C15 C14 120.6(3)
N5 C32 C31 122.0(4)
C30 C29 C28 118.9(4)
C13 C12 C11 118.7(4)
C15 C16 C17 119.0(4)
C6 C7 C2 122.8(4)
N1 C14 C15 115.6(3)
N6 C34 C35 121.3(4)
N6 C34 C33 116.4(3)
C35 C34 C33 122.2(4)
C4 C3 C2 122.1(4)
C18 C17 C16 119.1(4)
C7 C6 C5 120.1(4)
C22 C21 C26 116.4(4)
C22 C21 C20 123.1(4)
C26 C21 C20 120.5(4)
N6 C38 C37 122.1(4)
N2 C13 C12 121.1(4)
N1 C8 C9 114.5(3)
C34 C35 C36 119.2(4)
C7 C2 C3 116.6(4)
C7 C2 C1 121.8(4)
C3 C2 C1 121.6(4)
C17 C18 C19 119.0(4)
C12 C11 C10 120.0(4)
C30 C31 C32 118.5(4)
C31 C30 C29 120.3(4)
C9 C10 C11 120.2(4)
C37 C36 C35 119.2(4)
C38 C37 C36 118.9(4)

loop_
_geom_bond_atom_site_label_1
_geom_bond_atom_site_label_2
_geom_bond_distance
N6 C34 1.341(5)
N6 C38 1.344(5)
N3 C19 1.339(5)
N3 C15 1.340(5)
N5 C32 1.338(5)
N5 C28 1.338(4)
N2 C13 1.346(5)
N2 C9 1.365(4)
C24 C25 1.396(5)
C24 C23 1.396(5)
C24 N4 1.396(4)
N1 C5 1.401(5)
N1 C14 1.438(5)
N1 C8 1.445(5)
C28 C29 1.383(5)
C28 C27 1.517(5)
N4 C27 1.446(5)
N4 C33 1.453(4)
C25 C26 1.367(5)
C5 C4 1.390(5)
C5 C6 1.398(5)
C33 C34 1.512(5)
C23 C22 1.387(5)
C9 C10 1.358(6)
C9 C8 1.509(5)
C19 C18 1.371(6)
C4 C3 1.375(6)
C22 C21 1.376(6)
C26 C21 1.382(5)
C15 C16 1.369(5)
C15 C14 1.535(5)
C32 C31 1.362(6)
C29 C30 1.383(6)
C12 C13 1.367(6)
C12 C11 1.374(6)
C16 C17 1.383(6)
C7 C6 1.374(6)
C7 C2 1.379(6)
C34 C35 1.376(5)
C3 C2 1.383(6)
C17 C18 1.363(6)
C21 C20 1.513(6)
C38 C37 1.367(6)
C35 C36 1.383(6)
C2 C1 1.512(6)
C11 C10 1.378(6)
C31 C30 1.357(6)
C36 C37 1.379(7)
